data_7052713
loop_
_publ_author_name
'Vasudevan, Kalyan V.'
'Cowley, Alan H.'

_publ_section_title
;
 New bimetallic complexes supported by a tetrakis(imino)pyracene (TIP)
 ligand
;
_journal_issue 10
_journal_name_full 'New Journal of Chemistry'
_journal_page_first 2043
_journal_paper_doi 10.1039/c1nj20128j
_journal_volume 35
_journal_year 2011
_chemical_formula_moiety 'C62 H72 Br6 In2 N4, C H2 Cl2'
_chemical_formula_sum 'C63 H74 Br6 Cl2 In2 N4'
_chemical_formula_weight 1667.26
_space_group_IT_number 14
_symmetry_cell_setting monoclinic
_symmetry_space_group_name_Hall '-P 2yn'
_symmetry_space_group_name_H-M 'P 1 21/n 1'
_atom_sites_solution_hydrogens geom
_atom_sites_solution_primary direct
_atom_sites_solution_secondary difmap
_audit_creation_method
;
manual editing of the .cif file
created by SHELXTL Ver. 6.10
;
_cell_angle_alpha 90.000
_cell_angle_beta 92.761(5)
_cell_angle_gamma 90.000
_cell_formula_units_Z 2
_cell_length_a 10.178(5)
_cell_length_b 21.687(5)
_cell_length_c 15.394(5)
_cell_measurement_temperature 153(2)
_cell_volume 3394(2)
_computing_cell_refinement 'Collect software, Nonius B.V. 1998'
_computing_data_collection 'Collect software, Nonius B.V. 1998'
_computing_data_reduction
;
DENZO and Scalepack (Otwinoski and Minor, 1997)
;
_computing_molecular_graphics 'XP SHELXTL/PC, Siemens Analytical'
_computing_structure_refinement 'XL SHELXTL/PC, Siemens Analytical'
_computing_structure_solution
;
SIR97 - Altomare A., Burla M.C., Camalli M., Cascarano G.L., Giacovazzo C.,
Guagliardi A., Moliterni A.G.G., Polidori G.,Spagna R.
;
_diffrn_ambient_temperature 153(2)
_diffrn_measured_fraction_theta_full 0.997
_diffrn_measured_fraction_theta_max 0.997
_diffrn_measurement_device_type 'Nonius Kappa CCD'
_diffrn_measurement_method \w-scan
_diffrn_radiation_monochromator graphite
_diffrn_radiation_source 'fine-focus sealed tube'
_diffrn_radiation_type MoK\a
_diffrn_radiation_wavelength 0.71069
_diffrn_reflns_av_R_equivalents 0.0461
_diffrn_reflns_av_sigmaI/netI 0.0957
_diffrn_reflns_limit_h_max 13
_diffrn_reflns_limit_h_min -13
_diffrn_reflns_limit_k_max 25
_diffrn_reflns_limit_k_min -28
_diffrn_reflns_limit_l_max 19
_diffrn_reflns_limit_l_min -19
_diffrn_reflns_number 12781
_diffrn_reflns_theta_full 27.49
_diffrn_reflns_theta_max 27.49
_diffrn_reflns_theta_min 1.62
_exptl_absorpt_coefficient_mu 4.329
_exptl_absorpt_correction_T_max 0.771
_exptl_absorpt_correction_T_min 0.484
_exptl_absorpt_correction_type multi-scan
_exptl_absorpt_process_details 'DENZO and Scalepack (Otwinoski and Minor, 1997)'
_exptl_crystal_colour orange
_exptl_crystal_density_diffrn 1.631
_exptl_crystal_density_method 'not measured'
_exptl_crystal_description block
_exptl_crystal_F_000 1644
_exptl_crystal_size_max 0.17
_exptl_crystal_size_mid 0.16
_exptl_crystal_size_min 0.06
_platon_squeeze_details
;
;
_refine_diff_density_max 1.281
_refine_diff_density_min -1.130
_refine_diff_density_rms 0.125
_refine_ls_extinction_method none
_refine_ls_goodness_of_fit_ref 0.993
_refine_ls_hydrogen_treatment constr
_refine_ls_matrix_type full
_refine_ls_number_parameters 342
_refine_ls_number_reflns 7768
_refine_ls_number_restraints 0
_refine_ls_restrained_S_all 0.993
_refine_ls_R_factor_all 0.0954
_refine_ls_R_factor_gt 0.0510
_refine_ls_shift/su_max 0.001
_refine_ls_shift/su_mean 0.000
_refine_ls_structure_factor_coef Fsqd
_refine_ls_weighting_details 'calc w=1/[\s^2^(Fo^2^)+(0.0421P)^2^+0.0000P] where P=(Fo^2^+2Fc^2^)/3'
_refine_ls_weighting_scheme calc
_refine_ls_wR_factor_gt 0.0955
_refine_ls_wR_factor_ref 0.1049
_reflns_number_gt 4980
_reflns_number_total 7768
_reflns_threshold_expression >2sigma(I)
_cod_data_source_file c1nj20128j.txt
_cod_data_source_block kvkv136sq
_cod_original_sg_symbol_Hall -p2yn
_cod_original_sg_symbol_H-M p21/n
_cod_database_code 7052713

loop_
_symmetry_equiv_pos_as_xyz
'x, y, z'
'-x+1/2, y+1/2, -z+1/2'
'-x, -y, -z'
'x-1/2, -y-1/2, z-1/2'

loop_
_atom_site_label
_atom_site_type_symbol
_atom_site_fract_x
_atom_site_fract_y
_atom_site_fract_z
_atom_site_U_iso_or_equiv
_atom_site_adp_type
_atom_site_occupancy
_atom_site_symmetry_multiplicity
_atom_site_calc_flag
_atom_site_refinement_flags
C1 C 0.1185(4) 0.04391(18) 0.6651(2) 0.0167(9) Uani 1 1 d .
C2 C 0.0656(4) -0.00850(19) 0.6145(2) 0.0188(9) Uani 1 1 d .
C3 C 0.0298(4) 0.01767(18) 0.5323(2) 0.0182(9) Uani 1 1 d .
C4 C 0.0539(4) 0.08110(18) 0.5212(2) 0.0186(9) Uani 1 1 d .
C5 C 0.1138(4) 0.10059(19) 0.6059(2) 0.0180(9) Uani 1 1 d .
C6 C 0.0140(4) 0.10739(19) 0.4418(2) 0.0216(10) Uani 1 1 d .
H6 H 0.0262 0.1494 0.4332 0.026 Uiso 1 1 calc R
C7 C -0.0446(4) 0.07130(19) 0.3738(2) 0.0216(10) Uani 1 1 d .
H7 H -0.0693 0.0897 0.3209 0.026 Uiso 1 1 calc R
C8 C 0.1245(4) -0.00071(18) 0.8017(2) 0.0190(10) Uani 1 1 d .
C9 C 0.2264(4) -0.04115(19) 0.8280(2) 0.0229(10) Uani 1 1 d .
C10 C 0.1897(5) -0.0935(2) 0.8746(3) 0.0358(12) Uani 1 1 d .
H10 H 0.2531 -0.1225 0.8915 0.043 Uiso 1 1 calc R
C11 C 0.0617(6) -0.1023(2) 0.8954(3) 0.0448(14) Uani 1 1 d .
H11 H 0.0397 -0.1375 0.9260 0.054 Uiso 1 1 calc R
C12 C -0.0351(5) -0.0603(2) 0.8724(3) 0.0365(12) Uani 1 1 d .
H12 H -0.1206 -0.0668 0.8891 0.044 Uiso 1 1 calc R
C13 C -0.0055(4) -0.0078(2) 0.8236(3) 0.0259(10) Uani 1 1 d .
C14 C 0.3679(4) -0.0301(2) 0.8069(3) 0.0285(11) Uani 1 1 d .
H14 H 0.3713 0.0089 0.7750 0.034 Uiso 1 1 calc R
C15 C 0.4186(6) -0.0802(3) 0.7487(4) 0.0563(16) Uani 1 1 d .
H15A H 0.4251 -0.1183 0.7804 0.084 Uiso 1 1 calc R
H15B H 0.5038 -0.0689 0.7298 0.084 Uiso 1 1 calc R
H15C H 0.3589 -0.0853 0.6989 0.084 Uiso 1 1 calc R
C16 C 0.4558(5) -0.0236(3) 0.8882(3) 0.0596(17) Uani 1 1 d .
H16A H 0.4216 0.0079 0.9246 0.089 Uiso 1 1 calc R
H16B H 0.5429 -0.0125 0.8726 0.089 Uiso 1 1 calc R
H16C H 0.4589 -0.0621 0.9191 0.089 Uiso 1 1 calc R
C17 C -0.1155(5) 0.0376(2) 0.7988(3) 0.0374(12) Uani 1 1 d .
H17 H -0.0777 0.0718 0.7667 0.045 Uiso 1 1 calc R
C18 C -0.1764(5) 0.0637(3) 0.8796(4) 0.0570(16) Uani 1 1 d .
H18A H -0.2058 0.0305 0.9150 0.086 Uiso 1 1 calc R
H18B H -0.2499 0.0895 0.8623 0.086 Uiso 1 1 calc R
H18C H -0.1120 0.0877 0.9122 0.086 Uiso 1 1 calc R
C19 C -0.2234(5) 0.0077(3) 0.7406(3) 0.0499(15) Uani 1 1 d .
H19A H -0.1884 -0.0034 0.6860 0.075 Uiso 1 1 calc R
H19B H -0.2945 0.0363 0.7308 0.075 Uiso 1 1 calc R
H19C H -0.2551 -0.0286 0.7685 0.075 Uiso 1 1 calc R
C20 C 0.1262(4) 0.20657(18) 0.5823(2) 0.0208(10) Uani 1 1 d .
C21 C 0.2214(5) 0.22139(19) 0.5230(3) 0.0248(10) Uani 1 1 d .
C22 C 0.1943(5) 0.2716(2) 0.4689(3) 0.0318(11) Uani 1 1 d .
H22 H 0.2551 0.2830 0.4286 0.038 Uiso 1 1 calc R
C23 C 0.0789(5) 0.3052(2) 0.4735(3) 0.0388(13) Uani 1 1 d .
H23 H 0.0622 0.3382 0.4361 0.047 Uiso 1 1 calc R
C24 C -0.0114(5) 0.2894(2) 0.5341(3) 0.0362(12) Uani 1 1 d .
H24 H -0.0882 0.3124 0.5371 0.043 Uiso 1 1 calc R
C25 C 0.0098(4) 0.2400(2) 0.5903(3) 0.0259(10) Uani 1 1 d .
C26 C 0.3488(5) 0.1864(2) 0.5154(3) 0.0324(11) Uani 1 1 d .
H26 H 0.3490 0.1522 0.5570 0.039 Uiso 1 1 calc R
C27 C 0.3632(6) 0.1590(3) 0.4246(3) 0.0573(16) Uani 1 1 d .
H27A H 0.2870 0.1346 0.4088 0.086 Uiso 1 1 calc R
H27B H 0.4402 0.1334 0.4250 0.086 Uiso 1 1 calc R
H27C H 0.3715 0.1917 0.3832 0.086 Uiso 1 1 calc R
C28 C 0.4675(5) 0.2274(3) 0.5395(4) 0.0528(15) Uani 1 1 d .
H28A H 0.4692 0.2616 0.5001 0.079 Uiso 1 1 calc R
H28B H 0.5469 0.2038 0.5358 0.079 Uiso 1 1 calc R
H28C H 0.4609 0.2424 0.5978 0.079 Uiso 1 1 calc R
C29 C -0.0925(5) 0.2210(2) 0.6541(3) 0.0340(12) Uani 1 1 d .
H29 H -0.0454 0.2024 0.7045 0.041 Uiso 1 1 calc R
C30 C -0.1866(5) 0.1725(3) 0.6154(4) 0.0511(15) Uani 1 1 d .
H30A H -0.2248 0.1871 0.5610 0.077 Uiso 1 1 calc R
H30B H -0.2550 0.1648 0.6548 0.077 Uiso 1 1 calc R
H30C H -0.1393 0.1350 0.6059 0.077 Uiso 1 1 calc R
C31 C -0.1706(6) 0.2752(3) 0.6869(4) 0.0559(16) Uani 1 1 d .
H31A H -0.1112 0.3060 0.7103 0.084 Uiso 1 1 calc R
H31B H -0.2265 0.2613 0.7314 0.084 Uiso 1 1 calc R
H31C H -0.2235 0.2924 0.6396 0.084 Uiso 1 1 calc R
N1 N 0.1536(3) 0.05097(15) 0.74514(19) 0.0194(8) Uani 1 1 d .
N2 N 0.1459(3) 0.15287(15) 0.6376(2) 0.0189(8) Uani 1 1 d .
In1 In 0.24362(3) 0.151045(14) 0.781284(18) 0.02402(10) Uani 1 1 d .
Br1 Br 0.47429(5) 0.12807(2) 0.74151(3) 0.03325(14) Uani 1 1 d .
Br2 Br 0.19293(6) 0.12417(3) 0.93429(3) 0.0592(2) Uani 1 1 d .
Br3 Br 0.22467(8) 0.26609(3) 0.78914(4) 0.0733(2) Uani 1 1 d .

loop_
_atom_site_aniso_label
_atom_site_aniso_U_11
_atom_site_aniso_U_22
_atom_site_aniso_U_33
_atom_site_aniso_U_23
_atom_site_aniso_U_13
_atom_site_aniso_U_12
C1 0.016(2) 0.019(2) 0.015(2) -0.0031(18) 0.0002(16) -0.0005(18)
C2 0.017(2) 0.023(2) 0.016(2) 0.0018(18) 0.0033(17) 0.0018(19)
C3 0.023(2) 0.018(2) 0.014(2) 0.0002(17) 0.0030(17) -0.0029(18)
C4 0.022(2) 0.018(2) 0.016(2) 0.0022(18) -0.0012(17) -0.0002(19)
C5 0.017(2) 0.019(2) 0.018(2) -0.0022(19) -0.0013(17) 0.0002(18)
C6 0.025(3) 0.017(2) 0.022(2) 0.0051(19) -0.0002(18) -0.0015(19)
C7 0.024(3) 0.024(2) 0.016(2) 0.0005(18) -0.0029(18) -0.002(2)
C8 0.028(3) 0.017(2) 0.0116(19) 0.0009(17) 0.0010(18) -0.0014(19)
C9 0.028(3) 0.023(2) 0.018(2) -0.0020(19) -0.0021(18) -0.007(2)
C10 0.043(4) 0.026(3) 0.038(3) 0.013(2) -0.003(2) 0.003(2)
C11 0.049(4) 0.045(3) 0.041(3) 0.019(3) 0.006(3) -0.010(3)
C12 0.034(3) 0.047(3) 0.028(3) 0.006(2) 0.004(2) -0.015(3)
C13 0.027(3) 0.033(3) 0.018(2) -0.001(2) 0.0016(19) -0.006(2)
C14 0.027(3) 0.023(2) 0.035(3) 0.004(2) -0.003(2) 0.003(2)
C15 0.039(4) 0.059(4) 0.072(4) -0.028(3) 0.010(3) -0.004(3)
C16 0.039(4) 0.093(5) 0.046(3) -0.007(3) -0.009(3) -0.010(3)
C17 0.022(3) 0.045(3) 0.045(3) -0.002(2) 0.005(2) 0.000(2)
C18 0.034(3) 0.065(4) 0.073(4) -0.036(3) 0.004(3) 0.002(3)
C19 0.032(3) 0.072(4) 0.046(3) -0.010(3) 0.003(2) 0.010(3)
C20 0.029(3) 0.014(2) 0.018(2) 0.0033(18) -0.0094(18) -0.007(2)
C21 0.032(3) 0.023(2) 0.019(2) -0.0008(19) -0.0070(19) -0.004(2)
C22 0.042(3) 0.026(3) 0.026(2) 0.001(2) -0.005(2) -0.006(2)
C23 0.046(4) 0.029(3) 0.040(3) 0.014(2) -0.016(3) 0.002(3)
C24 0.039(3) 0.027(3) 0.041(3) 0.003(2) -0.013(2) 0.009(2)
C25 0.023(3) 0.026(3) 0.027(2) -0.005(2) -0.0090(19) -0.002(2)
C26 0.032(3) 0.031(3) 0.035(3) 0.008(2) 0.012(2) 0.003(2)
C27 0.065(4) 0.058(4) 0.050(3) -0.003(3) 0.018(3) 0.007(3)
C28 0.036(4) 0.056(4) 0.066(4) 0.010(3) 0.003(3) 0.001(3)
C29 0.024(3) 0.042(3) 0.036(3) 0.001(2) -0.002(2) 0.005(2)
C30 0.029(3) 0.059(4) 0.066(4) -0.010(3) 0.006(3) -0.006(3)
C31 0.047(4) 0.059(4) 0.062(4) -0.020(3) 0.015(3) 0.003(3)
N1 0.022(2) 0.0210(19) 0.0152(17) 0.0019(15) -0.0002(15) -0.0002(16)
N2 0.021(2) 0.0179(19) 0.0174(17) -0.0021(15) -0.0031(14) -0.0001(16)
In1 0.02405(19) 0.02615(18) 0.02142(17) -0.00591(14) -0.00339(12) -0.00051(15)
Br1 0.0238(3) 0.0409(3) 0.0352(3) 0.0021(2) 0.0021(2) -0.0012(2)
Br2 0.0777(5) 0.0755(4) 0.0258(3) -0.0198(3) 0.0169(3) -0.0464(4)
Br3 0.1195(6) 0.0325(3) 0.0630(4) -0.0218(3) -0.0474(4) 0.0261(4)

loop_
_atom_type_symbol
_atom_type_description
_atom_type_scat_dispersion_real
_atom_type_scat_dispersion_imag
_atom_type_scat_source
C C 0.0033 0.0016 'International Tables Vol C Tables 4.2.6.8 and 6.1.1.4'
H H 0.0000 0.0000 'International Tables Vol C Tables 4.2.6.8 and 6.1.1.4'
N N 0.0061 0.0033 'International Tables Vol C Tables 4.2.6.8 and 6.1.1.4'
Cl Cl 0.1484 0.1585 'International Tables Vol C Tables 4.2.6.8 and 6.1.1.4'
In In -0.7276 1.3100 'International Tables Vol C Tables 4.2.6.8 and 6.1.1.4'
Br Br -0.2901 2.4595 'International Tables Vol C Tables 4.2.6.8 and 6.1.1.4'

loop_
_geom_angle_atom_site_label_1
_geom_angle_atom_site_label_2
_geom_angle_atom_site_label_3
_geom_angle
_geom_angle_site_symmetry_1
N1 C1 C2 133.3(4) .
N1 C1 C5 118.6(3) .
C2 C1 C5 107.8(3) .
C7 C2 C3 118.2(4) 3_556
C7 C2 C1 138.2(4) 3_556
C3 C2 C1 103.7(3) .
C3 C3 C4 122.1(4) 3_556
C3 C3 C2 120.6(5) 3_556
C4 C3 C2 117.4(3) .
C6 C4 C3 117.5(4) .
C6 C4 C5 138.6(4) .
C3 C4 C5 103.9(3) .
N2 C5 C4 133.1(4) .
N2 C5 C1 119.1(3) .
C4 C5 C1 107.3(3) .
C4 C6 C7 121.2(4) .
C4 C6 H6 119.4 .
C7 C6 H6 119.4 .
C2 C7 C6 120.5(4) 3_556
C2 C7 H7 119.8 3_556
C6 C7 H7 119.8 .
C13 C8 C9 124.1(4) .
C13 C8 N1 116.9(4) .
C9 C8 N1 119.0(4) .
C8 C9 C10 116.2(4) .
C8 C9 C14 122.6(4) .
C10 C9 C14 121.2(4) .
C11 C10 C9 120.8(5) .
C11 C10 H10 119.6 .
C9 C10 H10 119.6 .
C10 C11 C12 121.7(5) .
C10 C11 H11 119.2 .
C12 C11 H11 119.2 .
C11 C12 C13 120.4(5) .
C11 C12 H12 119.8 .
C13 C12 H12 119.8 .
C8 C13 C12 116.7(4) .
C8 C13 C17 124.3(4) .
C12 C13 C17 118.9(4) .
C16 C14 C9 111.7(4) .
C16 C14 C15 110.6(4) .
C9 C14 C15 111.6(4) .
C16 C14 H14 107.6 .
C9 C14 H14 107.6 .
C15 C14 H14 107.6 .
C14 C15 H15A 109.5 .
C14 C15 H15B 109.5 .
H15A C15 H15B 109.5 .
C14 C15 H15C 109.5 .
H15A C15 H15C 109.5 .
H15B C15 H15C 109.5 .
C14 C16 H16A 109.5 .
C14 C16 H16B 109.5 .
H16A C16 H16B 109.5 .
C14 C16 H16C 109.5 .
H16A C16 H16C 109.5 .
H16B C16 H16C 109.5 .
C13 C17 C18 111.0(4) .
C13 C17 C19 111.8(4) .
C18 C17 C19 109.0(4) .
C13 C17 H17 108.3 .
C18 C17 H17 108.3 .
C19 C17 H17 108.3 .
C17 C18 H18A 109.5 .
C17 C18 H18B 109.5 .
H18A C18 H18B 109.5 .
C17 C18 H18C 109.5 .
H18A C18 H18C 109.5 .
H18B C18 H18C 109.5 .
C17 C19 H19A 109.5 .
C17 C19 H19B 109.5 .
H19A C19 H19B 109.5 .
C17 C19 H19C 109.5 .
H19A C19 H19C 109.5 .
H19B C19 H19C 109.5 .
C25 C20 C21 123.6(4) .
C25 C20 N2 117.3(4) .
C21 C20 N2 119.1(4) .
C22 C21 C20 116.6(4) .
C22 C21 C26 119.5(4) .
C20 C21 C26 123.9(4) .
C23 C22 C21 121.6(5) .
C23 C22 H22 119.2 .
C21 C22 H22 119.2 .
C24 C23 C22 119.8(4) .
C24 C23 H23 120.1 .
C22 C23 H23 120.1 .
C23 C24 C25 121.5(5) .
C23 C24 H24 119.2 .
C25 C24 H24 119.2 .
C24 C25 C20 116.9(4) .
C24 C25 C29 121.4(4) .
C20 C25 C29 121.7(4) .
C21 C26 C28 111.1(4) .
C21 C26 C27 112.7(4) .
C28 C26 C27 109.7(4) .
C21 C26 H26 107.7 .
C28 C26 H26 107.7 .
C27 C26 H26 107.7 .
C26 C27 H27A 109.5 .
C26 C27 H27B 109.5 .
H27A C27 H27B 109.5 .
C26 C27 H27C 109.5 .
H27A C27 H27C 109.5 .
H27B C27 H27C 109.5 .
C26 C28 H28A 109.5 .
C26 C28 H28B 109.5 .
H28A C28 H28B 109.5 .
C26 C28 H28C 109.5 .
H28A C28 H28C 109.5 .
H28B C28 H28C 109.5 .
C31 C29 C25 113.0(4) .
C31 C29 C30 109.5(4) .
C25 C29 C30 111.7(4) .
C31 C29 H29 107.4 .
C25 C29 H29 107.4 .
C30 C29 H29 107.4 .
C29 C30 H30A 109.5 .
C29 C30 H30B 109.5 .
H30A C30 H30B 109.5 .
C29 C30 H30C 109.5 .
H30A C30 H30C 109.5 .
H30B C30 H30C 109.5 .
C29 C31 H31A 109.5 .
C29 C31 H31B 109.5 .
H31A C31 H31B 109.5 .
C29 C31 H31C 109.5 .
H31A C31 H31C 109.5 .
H31B C31 H31C 109.5 .
C1 N1 C8 115.4(3) .
C1 N1 In1 114.6(3) .
C8 N1 In1 129.8(2) .
C5 N2 C20 117.7(3) .
C5 N2 In1 115.5(3) .
C20 N2 In1 126.7(2) .
N2 In1 N1 70.34(11) .
N2 In1 Br2 141.43(9) .
N1 In1 Br2 85.08(7) .
N2 In1 Br1 97.51(8) .
N1 In1 Br1 96.60(8) .
Br2 In1 Br1 114.94(2) .
N2 In1 Br3 89.92(8) .
N1 In1 Br3 151.44(8) .
Br2 In1 Br3 99.58(2) .
Br1 In1 Br3 106.56(3) .

loop_
_geom_bond_atom_site_label_1
_geom_bond_atom_site_label_2
_geom_bond_distance
_geom_bond_site_symmetry_2
C1 N1 1.275(4) .
C1 C2 1.466(5) .
C1 C5 1.530(5) .
C2 C7 1.392(6) 3_556
C2 C3 1.419(5) .
C3 C3 1.373(8) 3_556
C3 C4 1.409(5) .
C4 C6 1.392(5) .
C4 C5 1.473(5) .
C5 N2 1.271(5) .
C6 C7 1.416(5) .
C6 H6 0.9300 .
C7 C2 1.392(6) 3_556
C7 H7 0.9300 .
C8 C13 1.390(6) .
C8 C9 1.402(6) .
C8 N1 1.459(5) .
C9 C10 1.403(6) .
C9 C14 1.511(6) .
C10 C11 1.370(7) .
C10 H10 0.9300 .
C11 C12 1.374(7) .
C11 H11 0.9300 .
C12 C13 1.405(6) .
C12 H12 0.9300 .
C13 C17 1.524(6) .
C14 C16 1.510(6) .
C14 C15 1.516(6) .
C14 H14 0.9800 .
C15 H15A 0.9600 .
C15 H15B 0.9600 .
C15 H15C 0.9600 .
C16 H16A 0.9600 .
C16 H16B 0.9600 .
C16 H16C 0.9600 .
C17 C18 1.525(7) .
C17 C19 1.528(7) .
C17 H17 0.9800 .
C18 H18A 0.9600 .
C18 H18B 0.9600 .
C18 H18C 0.9600 .
C19 H19A 0.9600 .
C19 H19B 0.9600 .
C19 H19C 0.9600 .
C20 C25 1.400(6) .
C20 C21 1.400(6) .
C20 N2 1.451(5) .
C21 C22 1.391(6) .
C21 C26 1.512(6) .
C22 C23 1.386(7) .
C22 H22 0.9300 .
C23 C24 1.383(7) .
C23 H23 0.9300 .
C24 C25 1.387(6) .
C24 H24 0.9300 .
C25 C29 1.522(6) .
C26 C28 1.531(7) .
C26 C27 1.532(7) .
C26 H26 0.9800 .
C27 H27A 0.9600 .
C27 H27B 0.9600 .
C27 H27C 0.9600 .
C28 H28A 0.9600 .
C28 H28B 0.9600 .
C28 H28C 0.9600 .
C29 C31 1.518(7) .
C29 C30 1.525(7) .
C29 H29 0.9800 .
C30 H30A 0.9600 .
C30 H30B 0.9600 .
C30 H30C 0.9600 .
C31 H31A 0.9600 .
C31 H31B 0.9600 .
C31 H31C 0.9600 .
N1 In1 2.411(3) .
N2 In1 2.381(3) .
In1 Br2 2.5041(9) .
In1 Br1 2.5047(12) .
In1 Br3 2.5058(8) .

loop_
_geom_torsion_atom_site_label_1
_geom_torsion_atom_site_label_2
_geom_torsion_atom_site_label_3
_geom_torsion_atom_site_label_4
_geom_torsion
_geom_torsion_site_symmetry_1
_geom_torsion_site_symmetry_4
N1 C1 C2 C7 -8.8(9) . 3_556
C5 C1 C2 C7 178.2(5) . 3_556
N1 C1 C2 C3 171.5(4) . .
C5 C1 C2 C3 -1.5(4) . .
C7 C2 C3 C3 3.1(7) 3_556 3_556
C1 C2 C3 C3 -177.1(5) . 3_556
C7 C2 C3 C4 -178.9(4) 3_556 .
C1 C2 C3 C4 0.8(5) . .
C3 C3 C4 C6 0.4(7) 3_556 .
C2 C3 C4 C6 -177.5(4) . .
C3 C3 C4 C5 178.2(5) 3_556 .
C2 C3 C4 C5 0.2(5) . .
C6 C4 C5 N2 4.0(9) . .
C3 C4 C5 N2 -173.0(4) . .
C6 C4 C5 C1 175.8(5) . .
C3 C4 C5 C1 -1.2(4) . .
N1 C1 C5 N2 0.6(6) . .
C2 C1 C5 N2 174.9(4) . .
N1 C1 C5 C4 -172.5(4) . .
C2 C1 C5 C4 1.7(4) . .
C3 C4 C6 C7 -2.0(6) . .
C5 C4 C6 C7 -178.7(5) . .
C4 C6 C7 C2 1.0(6) . 3_556
C13 C8 C9 C10 4.0(6) . .
N1 C8 C9 C10 -173.5(3) . .
C13 C8 C9 C14 -176.6(4) . .
N1 C8 C9 C14 5.9(5) . .
C8 C9 C10 C11 -2.5(6) . .
C14 C9 C10 C11 178.2(4) . .
C9 C10 C11 C12 -0.5(7) . .
C10 C11 C12 C13 2.2(7) . .
C9 C8 C13 C12 -2.5(6) . .
N1 C8 C13 C12 175.1(3) . .
C9 C8 C13 C17 177.1(4) . .
N1 C8 C13 C17 -5.4(6) . .
C11 C12 C13 C8 -0.7(6) . .
C11 C12 C13 C17 179.7(4) . .
C8 C9 C14 C16 119.2(4) . .
C10 C9 C14 C16 -61.5(6) . .
C8 C9 C14 C15 -116.4(5) . .
C10 C9 C14 C15 62.9(5) . .
C8 C13 C17 C18 -119.9(5) . .
C12 C13 C17 C18 59.7(5) . .
C8 C13 C17 C19 118.1(5) . .
C12 C13 C17 C19 -62.3(5) . .
C25 C20 C21 C22 -1.3(6) . .
N2 C20 C21 C22 177.1(3) . .
C25 C20 C21 C26 178.6(4) . .
N2 C20 C21 C26 -3.1(6) . .
C20 C21 C22 C23 -0.1(6) . .
C26 C21 C22 C23 -179.9(4) . .
C21 C22 C23 C24 1.0(7) . .
C22 C23 C24 C25 -0.7(7) . .
C23 C24 C25 C20 -0.6(6) . .
C23 C24 C25 C29 -177.3(4) . .
C21 C20 C25 C24 1.6(6) . .
N2 C20 C25 C24 -176.8(3) . .
C21 C20 C25 C29 178.3(4) . .
N2 C20 C25 C29 -0.1(6) . .
C22 C21 C26 C28 64.1(5) . .
C20 C21 C26 C28 -115.8(5) . .
C22 C21 C26 C27 -59.5(5) . .
C20 C21 C26 C27 120.6(5) . .
C24 C25 C29 C31 -32.7(6) . .
C20 C25 C29 C31 150.8(4) . .
C24 C25 C29 C30 91.4(5) . .
C20 C25 C29 C30 -85.1(5) . .
C2 C1 N1 C8 -7.3(7) . .
C5 C1 N1 C8 165.2(3) . .
C2 C1 N1 In1 177.0(4) . .
C5 C1 N1 In1 -10.6(5) . .
C13 C8 N1 C1 -75.7(5) . .
C9 C8 N1 C1 102.0(4) . .
C13 C8 N1 In1 99.2(4) . .
C9 C8 N1 In1 -83.1(4) . .
C4 C5 N2 C20 -2.2(7) . .
C1 C5 N2 C20 -173.2(4) . .
C4 C5 N2 In1 -179.1(4) . .
C1 C5 N2 In1 9.9(5) . .
C25 C20 N2 C5 95.8(4) . .
C21 C20 N2 C5 -82.7(5) . .
C25 C20 N2 In1 -87.6(4) . .
C21 C20 N2 In1 93.9(4) . .
C5 N2 In1 N1 -10.8(3) . .
C20 N2 In1 N1 172.5(3) . .
C5 N2 In1 Br2 -64.4(3) . .
C20 N2 In1 Br2 119.0(3) . .
C5 N2 In1 Br1 83.6(3) . .
C20 N2 In1 Br1 -93.1(3) . .
C5 N2 In1 Br3 -169.7(3) . .
C20 N2 In1 Br3 13.6(3) . .
C1 N1 In1 N2 11.1(3) . .
C8 N1 In1 N2 -163.9(4) . .
C1 N1 In1 Br2 160.9(3) . .
C8 N1 In1 Br2 -14.1(3) . .
C1 N1 In1 Br1 -84.5(3) . .
C8 N1 In1 Br1 100.5(3) . .
C1 N1 In1 Br3 59.8(4) . .
C8 N1 In1 Br3 -115.2(3) . .

loop_
_platon_squeeze_void_nr
_platon_squeeze_void_average_x
_platon_squeeze_void_average_y
_platon_squeeze_void_average_z
_platon_squeeze_void_volume
_platon_squeeze_void_count_electrons
1 0.000 0.500 0.000 124.0 41.9
2 0.069 0.192 0.272 27.3 0.6
3 0.500 1.000 0.500 124.1 42.3
4 0.430 0.692 0.228 27.3 -0.2
5 0.569 0.308 0.772 27.3 0.5
6 0.930 0.808 0.728 27.3 0.0
